data_4315110
loop_
_publ_author_name
'Xia Li'
'Benlai Wu'
'Ruiying Wang'
'Hongyun Zhang'
'Caoyuan Niu'
'Yunyin Niu'
'Hongwei Hou'

_publ_section_title
;
 Hierarchical Assembly of Extended Coordination Networks Constructed by
 Novel Metallacalix[4]arenes Building Blocks
;
_journal_name_full 'Inorganic Chemistry'
_journal_page_first 2600
_journal_page_last 2613
_journal_paper_doi 10.1021/ic901113p
_journal_volume 49
_journal_year 2010
_chemical_formula_sum 'C40 H36 N12 Ni4 O24'
_chemical_formula_weight 1303.65
_chemical_name_systematic
; 
 ? 
;
_space_group_IT_number 19
_symmetry_cell_setting orthorhombic
_symmetry_space_group_name_Hall 'P 2ac 2ab'
_symmetry_space_group_name_H-M 'P 21 21 21'
_atom_sites_solution_hydrogens geom
_atom_sites_solution_primary direct
_atom_sites_solution_secondary difmap
_audit_creation_method SHELXL-97
_cell_angle_alpha 90.00
_cell_angle_beta 90.00
_cell_angle_gamma 90.00
_cell_formula_units_Z 4
_cell_length_a 11.495(2)
_cell_length_b 14.426(3)
_cell_length_c 28.924(6)
_cell_measurement_temperature 291(2)
_cell_measurement_theta_max 28.34
_cell_measurement_theta_min 1.58
_cell_volume 4796.4(16)
_computing_cell_refinement CrystalClear
_computing_data_collection 'CrystalClear (Rigaku, 2000)'
_computing_data_reduction CrystalClear
_computing_molecular_graphics SHELXL97
_computing_publication_material 'SHELXTL (Sheldrick, 1997b)'
_computing_structure_refinement 'SHELXL-97 (Sheldrick, 1997)'
_computing_structure_solution 'SHELXS-97 (Sheldrick, 1990)'
_diffrn_ambient_temperature 291(2)
_diffrn_measured_fraction_theta_full 0.999
_diffrn_measured_fraction_theta_max 0.999
_diffrn_measurement_device_type 'Mercury CCD'
_diffrn_measurement_method '\w scan'
_diffrn_radiation_monochromator graphite
_diffrn_radiation_source 'fine-focus sealed tube'
_diffrn_radiation_type MoK\a
_diffrn_radiation_wavelength 0.71073
_diffrn_reflns_av_R_equivalents 0.0475
_diffrn_reflns_av_sigmaI/netI 0.0379
_diffrn_reflns_limit_h_max 13
_diffrn_reflns_limit_h_min -13
_diffrn_reflns_limit_k_max 17
_diffrn_reflns_limit_k_min -17
_diffrn_reflns_limit_l_max 34
_diffrn_reflns_limit_l_min -34
_diffrn_reflns_number 48684
_diffrn_reflns_theta_full 24.99
_diffrn_reflns_theta_max 24.99
_diffrn_reflns_theta_min 1.58
_exptl_absorpt_coefficient_mu 1.649
_exptl_absorpt_correction_T_max 0.7376
_exptl_absorpt_correction_T_min 0.6623
_exptl_absorpt_correction_type multi-scan
_exptl_absorpt_process_details '(CrystalClear; Rigaku, 2000)'
_exptl_crystal_colour green
_exptl_crystal_density_diffrn 1.805
_exptl_crystal_density_method 'not measured'
_exptl_crystal_description block
_exptl_crystal_F_000 2656
_exptl_crystal_size_max 0.312
_exptl_crystal_size_mid 0.216
_exptl_crystal_size_min 0.186
_refine_diff_density_max 0.358
_refine_diff_density_min -0.327
_refine_diff_density_rms 0.058
_refine_ls_abs_structure_details 'Flack H D (1983), Acta Cryst. A39, 876-881'
_refine_ls_abs_structure_Flack 0.033(9)
_refine_ls_extinction_method none
_refine_ls_goodness_of_fit_ref 1.081
_refine_ls_hydrogen_treatment mixed
_refine_ls_matrix_type full
_refine_ls_number_parameters 751
_refine_ls_number_reflns 8433
_refine_ls_number_restraints 8
_refine_ls_restrained_S_all 1.081
_refine_ls_R_factor_all 0.0346
_refine_ls_R_factor_gt 0.0330
_refine_ls_shift/su_max 0.002
_refine_ls_shift/su_mean 0.000
_refine_ls_structure_factor_coef Fsqd
_refine_ls_weighting_details 'calc w=1/[\s^2^(Fo^2^)+(0.0329P)^2^+1.4082P] where P=(Fo^2^+2Fc^2^)/3'
_refine_ls_weighting_scheme calc
_refine_ls_wR_factor_gt 0.0683
_refine_ls_wR_factor_ref 0.0713
_reflns_number_gt 8180
_reflns_number_total 8433
_reflns_threshold_expression >2sigma(I)
_cod_data_source_file ic901113p_si_002_3.cif
_cod_data_source_block 3:
_cod_depositor_comments
;
The following automatic conversions were performed:

'_symmetry_cell_setting' value 'Orthorhombic' changed to
'orthorhombic' according to the built-in table from CIF Core
dictionary named 'cif_core.dic' version 2.4.1 from
2010-06-29.

'_exptl_absorpt_correction_type' value 'Multi-scan'
changed to 'multi-scan' according to the built-in table from CIF Core
dictionary named 'cif_core.dic' version 2.4.1 from 2010-06-29.

Automatic conversion script
Id: cif_fix_values 1646 2011-03-28 12:23:43Z adriana 
;
_cod_original_cell_volume 4796.2(17)
_cod_database_code 4315110

loop_
_symmetry_equiv_pos_as_xyz
'x, y, z'
'-x+1/2, -y, z+1/2'
'x+1/2, -y+1/2, -z'
'-x, y+1/2, -z+1/2'

loop_
_atom_site_label
_atom_site_type_symbol
_atom_site_fract_x
_atom_site_fract_y
_atom_site_fract_z
_atom_site_U_iso_or_equiv
_atom_site_adp_type
_atom_site_occupancy
_atom_site_symmetry_multiplicity
_atom_site_calc_flag
_atom_site_refinement_flags
_atom_site_disorder_assembly
_atom_site_disorder_group
Ni1 Ni 0.15321(4) 0.42895(3) 0.730022(16) 0.02770(12) Uani 1 1 d . . .
Ni2 Ni 0.52006(4) 0.27392(3) 0.868881(16) 0.02539(11) Uani 1 1 d . . .
Ni3 Ni 0.26874(4) 0.47375(3) 1.031128(16) 0.02322(11) Uani 1 1 d . . .
Ni4 Ni 0.20480(4) 0.75305(3) 0.872336(15) 0.02404(11) Uani 1 1 d . . .
O1 O 0.0866(2) 0.29813(19) 0.71882(10) 0.0372(7) Uani 1 1 d . . .
O2 O 0.1003(3) 0.1507(2) 0.73807(13) 0.0581(10) Uani 1 1 d . . .
O3 O 0.1930(3) 0.0639(2) 0.79878(12) 0.0601(10) Uani 1 1 d . . .
O4 O 0.3102(3) 0.0834(2) 0.85885(12) 0.0640(10) Uani 1 1 d . . .
O5 O 0.6777(2) 0.28939(19) 0.90193(9) 0.0326(6) Uani 1 1 d . . .
O6 O 0.7682(2) 0.3625(2) 0.95897(10) 0.0510(9) Uani 1 1 d . . .
O7 O 0.7141(2) 0.4598(2) 1.02469(11) 0.0501(8) Uani 1 1 d . . .
O8 O 0.5599(2) 0.5151(2) 1.05948(11) 0.0543(9) Uani 1 1 d . . .
O9 O 0.1140(2) 0.50916(18) 1.06268(9) 0.0319(6) Uani 1 1 d . . .
O10 O -0.0556(2) 0.5782(2) 1.04839(10) 0.0453(8) Uani 1 1 d . . .
O11 O -0.1391(2) 0.6678(2) 0.98459(11) 0.0481(8) Uani 1 1 d . . .
O12 O -0.0878(2) 0.7464(2) 0.92310(10) 0.0486(8) Uani 1 1 d . . .
O13 O 0.2824(3) 0.83315(17) 0.82186(9) 0.0356(7) Uani 1 1 d . . .
O14 O 0.3615(3) 0.8336(2) 0.75264(10) 0.0533(9) Uani 1 1 d . . .
O15 O 0.3775(2) 0.72473(19) 0.68882(9) 0.0355(7) Uani 1 1 d . . .
O16 O 0.2992(3) 0.59334(19) 0.66330(9) 0.0474(8) Uani 1 1 d . . .
O17 O 0.0287(3) 0.4775(2) 0.68257(11) 0.0469(8) Uani 1 1 d D . .
H17A H -0.0279 0.5003 0.6970 0.070 Uiso 1 1 calc R . .
O18 O 0.2561(3) 0.4063(2) 0.67252(10) 0.0407(7) Uani 1 1 d D . .
O19 O 0.4981(3) 0.14759(19) 0.89801(10) 0.0381(7) Uani 1 1 d . . .
H19A H 0.4381 0.1226 0.8871 0.057 Uiso 1 1 calc R . .
O20 O 0.3042(3) 0.37353(19) 1.08103(10) 0.0378(7) Uani 1 1 d D . .
H20A H 0.2701 0.3874 1.1058 0.057 Uiso 1 1 calc R . .
O21 O 0.3474(2) 0.56118(19) 1.07922(9) 0.0333(6) Uani 1 1 d D . .
H21A H 0.4200 0.5549 1.0778 0.050 Uiso 1 1 calc R . .
O22 O 0.2312(2) 0.86668(19) 0.91399(10) 0.0360(7) Uani 1 1 d D . .
H22A H 0.1678 0.8944 0.9181 0.054 Uiso 1 1 calc R . .
O23 O 0.0437(2) 0.80532(19) 0.85712(9) 0.0334(7) Uani 1 1 d . . .
H23A H 0.0263 0.7919 0.8297 0.050 Uiso 1 1 calc R . .
O24 O 0.4934(5) 0.4394(4) 0.6630(2) 0.1070(16) Uani 1 1 d D . .
N1 N 0.2737(3) 0.3466(2) 0.76947(10) 0.0256(7) Uani 1 1 d . . .
N2 N 0.3738(3) 0.2669(2) 0.82371(10) 0.0259(7) Uani 1 1 d . . .
N3 N 0.5303(3) 0.4045(2) 0.83738(10) 0.0268(7) Uani 1 1 d . . .
N4 N 0.4660(2) 0.3379(2) 0.93238(10) 0.0250(7) Uani 1 1 d . . .
N5 N 0.1858(2) 0.3795(2) 0.98631(10) 0.0256(7) Uani 1 1 d . . .
N6 N 0.4104(2) 0.4235(2) 0.99444(10) 0.0231(7) Uani 1 1 d . . .
N7 N 0.2179(2) 0.5880(2) 0.98985(10) 0.0229(6) Uani 1 1 d . . .
N8 N 0.3662(3) 0.7034(2) 0.89458(10) 0.0274(7) Uani 1 1 d . . .
N9 N 0.1507(3) 0.6799(2) 0.93263(10) 0.0247(7) Uani 1 1 d . . .
N10 N 0.1920(3) 0.6613(2) 0.81240(10) 0.0247(7) Uani 1 1 d . . .
N11 N 0.1931(3) 0.5641(2) 0.75105(9) 0.0231(7) Uani 1 1 d . . .
N12 N 0.0491(3) 0.4413(2) 0.78931(11) 0.0294(7) Uani 1 1 d . . .
C1 C 0.1319(3) 0.2339(3) 0.74143(14) 0.0359(10) Uani 1 1 d . . .
C2 C 0.2282(3) 0.2594(2) 0.77275(12) 0.0277(8) Uani 1 1 d . . .
C3 C 0.2887(3) 0.2099(3) 0.80647(13) 0.0285(9) Uani 1 1 d . . .
C4 C 0.2656(4) 0.1144(3) 0.82337(15) 0.0413(11) Uani 1 1 d . . .
C5 C 0.3619(3) 0.3468(2) 0.79982(12) 0.0248(8) Uani 1 1 d . . .
C6 C 0.4491(3) 0.4207(3) 0.80491(12) 0.0241(8) Uani 1 1 d . . .
C7 C 0.4527(4) 0.4972(3) 0.77624(16) 0.0388(11) Uani 1 1 d . . .
H7A H 0.3944 0.5063 0.7534 0.047 Uiso 1 1 calc R . .
C8 C 0.5428(4) 0.5606(3) 0.78132(17) 0.0461(12) Uani 1 1 d . . .
H8A H 0.5476 0.6136 0.7619 0.055 Uiso 1 1 calc R . .
C9 C 0.6250(4) 0.5450(3) 0.81513(17) 0.0440(11) Uani 1 1 d . . .
H9A H 0.6869 0.5877 0.8197 0.053 Uiso 1 1 calc R . .
C10 C 0.6163(3) 0.4669(3) 0.84219(14) 0.0370(10) Uani 1 1 d . . .
H10A H 0.6736 0.4566 0.8653 0.044 Uiso 1 1 calc R . .
C11 C 0.6767(3) 0.3402(3) 0.93776(13) 0.0295(9) Uani 1 1 d . . .
C12 C 0.5632(3) 0.3704(3) 0.95479(12) 0.0245(8) Uani 1 1 d . . .
C13 C 0.5297(3) 0.4230(3) 0.99258(12) 0.0244(8) Uani 1 1 d . . .
C14 C 0.6026(3) 0.4689(3) 1.02797(15) 0.0346(9) Uani 1 1 d . . .
C15 C 0.3777(3) 0.3707(3) 0.95838(12) 0.0243(8) Uani 1 1 d . . .
C16 C 0.2553(3) 0.3430(3) 0.95407(12) 0.0248(8) Uani 1 1 d . . .
C17 C 0.2161(3) 0.2791(3) 0.92215(14) 0.0373(10) Uani 1 1 d . . .
H17C H 0.2678 0.2544 0.8996 0.045 Uiso 1 1 calc R . .
C18 C 0.1011(3) 0.2512(3) 0.92324(15) 0.0422(11) Uani 1 1 d . . .
H18C H 0.0723 0.2069 0.9018 0.051 Uiso 1 1 calc R . .
C19 C 0.0294(3) 0.2894(3) 0.95620(14) 0.0369(10) Uani 1 1 d . . .
H19B H -0.0502 0.2721 0.9575 0.044 Uiso 1 1 calc R . .
C20 C 0.0726(3) 0.3522(3) 0.98718(15) 0.0344(10) Uani 1 1 d . . .
H20C H 0.0222 0.3775 1.0099 0.041 Uiso 1 1 calc R . .
C21 C 0.0490(3) 0.5608(3) 1.03808(13) 0.0286(9) Uani 1 1 d . . .
C22 C 0.1016(3) 0.6019(2) 0.99643(12) 0.0238(8) Uani 1 1 d . . .
C23 C 0.0592(3) 0.6586(3) 0.96117(12) 0.0254(8) Uani 1 1 d . . .
C24 C -0.0611(3) 0.6930(3) 0.95496(14) 0.0333(9) Uani 1 1 d . . .
C25 C 0.2431(3) 0.6375(2) 0.95178(12) 0.0222(8) Uani 1 1 d . . .
C26 C 0.3614(3) 0.6566(2) 0.93509(12) 0.0230(8) Uani 1 1 d . . .
C27 C 0.4597(3) 0.6370(3) 0.96048(14) 0.0314(9) Uani 1 1 d . . .
H27A H 0.4535 0.6048 0.9890 0.038 Uiso 1 1 calc R . .
C28 C 0.5674(4) 0.6642(3) 0.94423(16) 0.0413(11) Uani 1 1 d . . .
H28A H 0.6358 0.6518 0.9616 0.050 Uiso 1 1 calc R . .
C29 C 0.5738(4) 0.7096(3) 0.90251(16) 0.0446(11) Uani 1 1 d . . .
H29A H 0.6467 0.7280 0.8901 0.054 Uiso 1 1 calc R . .
C30 C 0.4720(4) 0.7276(3) 0.87925(14) 0.0384(10) Uani 1 1 d . . .
H30A H 0.4770 0.7592 0.8505 0.046 Uiso 1 1 calc R . .
C31 C 0.3008(4) 0.7940(3) 0.78460(13) 0.0317(9) Uani 1 1 d . . .
C32 C 0.2531(3) 0.7008(2) 0.77677(12) 0.0248(8) Uani 1 1 d . . .
C33 C 0.2546(3) 0.6410(2) 0.73916(11) 0.0232(8) Uani 1 1 d . . .
C34 C 0.3130(3) 0.6525(3) 0.69346(13) 0.0285(9) Uani 1 1 d . . .
C35 C 0.1559(3) 0.5797(2) 0.79468(12) 0.0229(8) Uani 1 1 d . . .
C36 C 0.0753(3) 0.5149(3) 0.81587(13) 0.0271(8) Uani 1 1 d . . .
C37 C 0.0260(4) 0.5272(3) 0.85901(14) 0.0390(10) Uani 1 1 d . . .
H37A H 0.0468 0.5791 0.8775 0.047 Uiso 1 1 calc R . .
C38 C -0.0535(4) 0.4636(3) 0.87484(16) 0.0475(12) Uani 1 1 d . . .
H38A H -0.0881 0.4711 0.9044 0.057 Uiso 1 1 calc R . .
C39 C -0.0827(4) 0.3891(3) 0.84765(17) 0.0462(12) Uani 1 1 d . . .
H39A H -0.1378 0.3446 0.8579 0.055 Uiso 1 1 calc R . .
C40 C -0.0300(4) 0.3806(3) 0.80513(16) 0.0412(11) Uani 1 1 d . . .
H40A H -0.0505 0.3295 0.7861 0.049 Uiso 1 1 calc R . .
H19C H 0.551(4) 0.105(3) 0.8956(17) 0.062 Uiso 1 1 d . . .
H21C H 0.343(4) 0.6206(8) 1.0767(17) 0.062 Uiso 1 1 d D . .
H23B H -0.002(4) 0.791(4) 0.8775(16) 0.062 Uiso 1 1 d . . .
H20B H 0.280(4) 0.3176(13) 1.0816(17) 0.062 Uiso 1 1 d D . .
H17B H -0.005(4) 0.437(3) 0.6650(14) 0.062 Uiso 1 1 d D . .
H22B H 0.289(3) 0.904(3) 0.9120(17) 0.062 Uiso 1 1 d D . .
H18B H 0.236(4) 0.432(3) 0.6471(9) 0.062 Uiso 1 1 d D . .
H18A H 0.3303(10) 0.405(4) 0.6733(17) 0.062 Uiso 1 1 d D . .
H24A H 0.487(5) 0.451(4) 0.6923(6) 0.062 Uiso 1 1 d D . .
H24B H 0.558(3) 0.408(3) 0.6648(18) 0.062 Uiso 1 1 d D . .

loop_
_atom_site_aniso_label
_atom_site_aniso_U_11
_atom_site_aniso_U_22
_atom_site_aniso_U_33
_atom_site_aniso_U_23
_atom_site_aniso_U_13
_atom_site_aniso_U_12
Ni1 0.0322(3) 0.0257(3) 0.0251(3) -0.0032(2) -0.0055(2) -0.0007(2)
Ni2 0.0258(2) 0.0298(3) 0.0206(2) -0.0012(2) -0.0003(2) 0.0029(2)
Ni3 0.0229(2) 0.0254(2) 0.0214(2) 0.0004(2) 0.00281(19) 0.0011(2)
Ni4 0.0277(2) 0.0254(2) 0.0190(2) -0.0007(2) 0.0002(2) 0.0013(2)
O1 0.0397(16) 0.0317(16) 0.0402(16) -0.0040(13) -0.0159(14) -0.0001(13)
O2 0.065(2) 0.0319(17) 0.078(2) -0.0013(17) -0.0359(19) -0.0153(16)
O3 0.069(2) 0.0366(17) 0.075(2) 0.0056(17) -0.024(2) -0.0229(18)
O4 0.074(2) 0.052(2) 0.066(2) 0.0246(18) -0.027(2) -0.0164(19)
O5 0.0251(14) 0.0452(17) 0.0276(14) -0.0042(12) 0.0020(11) 0.0061(12)
O6 0.0169(14) 0.083(2) 0.053(2) -0.0232(18) -0.0055(14) 0.0054(15)
O7 0.0203(14) 0.071(2) 0.059(2) -0.0279(17) -0.0090(14) -0.0004(15)
O8 0.0331(16) 0.071(2) 0.059(2) -0.0424(19) -0.0050(15) 0.0009(16)
O9 0.0310(14) 0.0371(16) 0.0276(14) 0.0057(12) 0.0106(12) 0.0045(13)
O10 0.0282(15) 0.062(2) 0.0457(18) 0.0137(16) 0.0187(14) 0.0113(15)
O11 0.0223(14) 0.068(2) 0.0543(19) 0.0141(17) 0.0109(14) 0.0081(15)
O12 0.0344(16) 0.064(2) 0.0477(18) 0.0168(17) 0.0019(14) 0.0177(16)
O13 0.0566(19) 0.0250(14) 0.0252(14) -0.0033(11) 0.0039(14) -0.0105(14)
O14 0.085(2) 0.0428(18) 0.0326(16) -0.0046(14) 0.0217(17) -0.0311(18)
O15 0.0483(17) 0.0361(16) 0.0221(13) 0.0019(12) 0.0075(12) -0.0142(14)
O16 0.082(2) 0.0376(17) 0.0231(14) -0.0086(13) 0.0105(15) -0.0162(17)
O17 0.0479(19) 0.0471(19) 0.0457(19) -0.0036(15) -0.0148(15) 0.0112(17)
O18 0.0472(18) 0.0480(18) 0.0269(15) 0.0009(13) -0.0018(15) 0.0058(16)
O19 0.0417(18) 0.0324(16) 0.0403(16) 0.0053(13) -0.0019(14) 0.0064(14)
O20 0.0474(18) 0.0328(15) 0.0333(15) 0.0075(13) 0.0039(14) -0.0040(15)
O21 0.0315(14) 0.0352(15) 0.0332(15) -0.0029(13) 0.0016(12) -0.0022(14)
O22 0.0277(15) 0.0372(16) 0.0431(16) -0.0136(14) -0.0012(14) -0.0018(13)
O23 0.0329(15) 0.0393(17) 0.0280(15) -0.0015(12) -0.0081(12) 0.0065(13)
O24 0.085(3) 0.105(4) 0.131(4) 0.013(4) 0.005(4) 0.033(3)
N1 0.0283(16) 0.0246(16) 0.0240(15) -0.0021(13) -0.0079(14) -0.0009(14)
N2 0.0284(17) 0.0260(17) 0.0232(15) 0.0008(13) -0.0019(13) 0.0004(14)
N3 0.0225(16) 0.0300(17) 0.0280(17) -0.0064(14) 0.0016(14) 0.0000(14)
N4 0.0185(15) 0.0307(17) 0.0258(16) -0.0024(14) 0.0005(13) -0.0015(14)
N5 0.0212(16) 0.0277(17) 0.0279(17) 0.0019(14) 0.0021(13) -0.0007(14)
N6 0.0173(15) 0.0251(16) 0.0271(16) -0.0049(14) 0.0018(13) 0.0012(13)
N7 0.0187(15) 0.0241(16) 0.0259(15) 0.0029(13) 0.0023(13) 0.0009(13)
N8 0.0268(17) 0.0304(18) 0.0251(16) 0.0001(14) 0.0070(14) 0.0023(14)
N9 0.0220(15) 0.0303(17) 0.0219(16) -0.0004(13) -0.0008(13) 0.0018(14)
N10 0.0299(17) 0.0234(16) 0.0209(15) 0.0002(13) 0.0015(14) -0.0003(14)
N11 0.0272(16) 0.0229(15) 0.0193(15) -0.0031(12) -0.0053(13) 0.0002(14)
N12 0.0272(17) 0.0286(18) 0.0324(17) -0.0036(14) -0.0024(14) -0.0050(15)
C1 0.035(2) 0.035(2) 0.037(2) -0.003(2) -0.0071(19) -0.007(2)
C2 0.031(2) 0.0249(19) 0.0270(18) 0.0004(16) -0.0029(17) -0.0014(17)
C3 0.032(2) 0.0231(19) 0.031(2) -0.0007(16) -0.0010(18) -0.0018(18)
C4 0.046(3) 0.033(2) 0.045(3) 0.007(2) -0.004(2) -0.005(2)
C5 0.028(2) 0.0222(19) 0.0239(19) -0.0039(15) -0.0001(17) 0.0002(16)
C6 0.0212(18) 0.027(2) 0.0245(19) -0.0040(16) -0.0038(16) 0.0016(16)
C7 0.035(2) 0.028(2) 0.053(3) 0.0109(19) -0.012(2) 0.0013(18)
C8 0.041(3) 0.031(2) 0.066(3) 0.012(2) -0.001(2) -0.005(2)
C9 0.033(2) 0.037(3) 0.062(3) -0.006(2) -0.005(2) -0.013(2)
C10 0.029(2) 0.044(3) 0.038(2) -0.001(2) -0.0041(18) -0.006(2)
C11 0.024(2) 0.036(2) 0.028(2) 0.0007(18) 0.0025(17) 0.0013(18)
C12 0.0219(19) 0.027(2) 0.0242(19) 0.0016(16) 0.0010(16) 0.0000(16)
C13 0.0201(18) 0.029(2) 0.0242(19) -0.0037(16) -0.0005(15) 0.0011(17)
C14 0.024(2) 0.040(2) 0.040(2) -0.010(2) -0.0077(19) -0.0035(19)
C15 0.0203(19) 0.027(2) 0.026(2) -0.0007(16) 0.0037(16) 0.0010(16)
C16 0.0210(19) 0.031(2) 0.0229(19) 0.0007(16) -0.0017(16) 0.0015(16)
C17 0.028(2) 0.050(3) 0.035(2) -0.013(2) -0.0002(18) 0.001(2)
C18 0.029(2) 0.052(3) 0.046(3) -0.011(2) -0.007(2) -0.010(2)
C19 0.0190(19) 0.041(2) 0.051(3) 0.000(2) -0.0014(19) -0.0067(19)
C20 0.0182(19) 0.039(2) 0.046(2) 0.001(2) 0.0036(18) 0.0025(18)
C21 0.032(2) 0.027(2) 0.027(2) -0.0012(17) 0.0044(17) -0.0008(18)
C22 0.0230(18) 0.0248(19) 0.0235(19) -0.0009(15) 0.0061(16) -0.0007(16)
C23 0.0225(19) 0.030(2) 0.0235(19) -0.0007(16) 0.0009(16) 0.0029(16)
C24 0.029(2) 0.039(2) 0.032(2) -0.0019(19) -0.0024(19) 0.0039(19)
C25 0.0216(19) 0.0238(19) 0.0211(17) -0.0011(15) 0.0002(15) 0.0027(16)
C26 0.025(2) 0.0225(19) 0.0214(18) -0.0007(15) 0.0050(16) 0.0060(16)
C27 0.026(2) 0.035(2) 0.033(2) 0.0063(18) 0.0025(18) 0.0038(18)
C28 0.026(2) 0.045(3) 0.053(3) 0.000(2) -0.002(2) 0.006(2)
C29 0.028(2) 0.049(3) 0.057(3) 0.011(2) 0.014(2) 0.003(2)
C30 0.038(2) 0.041(2) 0.036(2) 0.006(2) 0.0136(19) 0.000(2)
C31 0.046(2) 0.026(2) 0.023(2) 0.0010(16) -0.0005(19) -0.0068(19)
C32 0.031(2) 0.0242(19) 0.0189(18) 0.0035(15) 0.0004(16) -0.0010(16)
C33 0.027(2) 0.0228(18) 0.0196(18) 0.0039(15) -0.0046(16) -0.0036(16)
C34 0.033(2) 0.031(2) 0.0218(19) 0.0056(17) 0.0002(17) 0.0012(18)
C35 0.0261(19) 0.0220(19) 0.0205(18) 0.0007(15) -0.0023(16) 0.0012(17)
C36 0.027(2) 0.026(2) 0.028(2) 0.0042(17) -0.0008(17) -0.0024(17)
C37 0.046(2) 0.038(2) 0.033(2) -0.0041(19) 0.009(2) -0.015(2)
C38 0.043(3) 0.058(3) 0.041(3) 0.003(2) 0.018(2) -0.010(2)
C39 0.037(2) 0.043(3) 0.059(3) 0.003(2) 0.016(2) -0.013(2)
C40 0.033(2) 0.034(2) 0.057(3) -0.003(2) 0.002(2) -0.010(2)

loop_
_atom_type_symbol
_atom_type_description
_atom_type_scat_dispersion_real
_atom_type_scat_dispersion_imag
_atom_type_scat_source
C C 0.0033 0.0016 'International Tables Vol C Tables 4.2.6.8 and 6.1.1.4'
H H 0.0000 0.0000 'International Tables Vol C Tables 4.2.6.8 and 6.1.1.4'
N N 0.0061 0.0033 'International Tables Vol C Tables 4.2.6.8 and 6.1.1.4'
O O 0.0106 0.0060 'International Tables Vol C Tables 4.2.6.8 and 6.1.1.4'
Ni Ni 0.3393 1.1124 'International Tables Vol C Tables 4.2.6.8 and 6.1.1.4'

loop_
_geom_angle_atom_site_label_1
_geom_angle_atom_site_label_2
_geom_angle_atom_site_label_3
_geom_angle
_geom_angle_site_symmetry_1
_geom_angle_site_symmetry_3
_geom_angle_publ_flag
O1 Ni1 O18 86.65(12) . . ?
O1 Ni1 N11 168.33(12) . . ?
O18 Ni1 N11 104.81(12) . . ?
O1 Ni1 N12 89.68(12) . . ?
O18 Ni1 N12 175.77(13) . . ?
N11 Ni1 N12 78.94(12) . . ?
O1 Ni1 O17 87.10(12) . . ?
O18 Ni1 O17 85.21(12) . . ?
N11 Ni1 O17 91.62(12) . . ?
N12 Ni1 O17 96.73(13) . . ?
O1 Ni1 N1 79.47(11) . . ?
O18 Ni1 N1 88.36(12) . . ?
N11 Ni1 N1 102.67(11) . . ?
N12 Ni1 N1 88.89(12) . . ?
O17 Ni1 N1 165.43(11) . . ?
O19 Ni2 O5 90.81(12) . . ?
O19 Ni2 N3 175.93(12) . . ?
O5 Ni2 N3 93.14(12) . . ?
O19 Ni2 N2 96.55(12) . . ?
O5 Ni2 N2 169.40(11) . . ?
N3 Ni2 N2 79.66(12) . . ?
O19 Ni2 N4 89.70(12) . . ?
O5 Ni2 N4 79.12(11) . . ?
N3 Ni2 N4 90.11(12) . . ?
N2 Ni2 N4 108.44(11) . . ?
O19 Ni2 O15 95.38(11) . 4_646 ?
O5 Ni2 O15 85.10(10) . 4_646 ?
N3 Ni2 O15 85.92(11) . 4_646 ?
N2 Ni2 O15 86.63(11) . 4_646 ?
N4 Ni2 O15 163.49(11) . 4_646 ?
O9 Ni3 N6 171.68(12) . . ?
O9 Ni3 O20 91.95(11) . . ?
N6 Ni3 O20 87.62(12) . . ?
O9 Ni3 O21 85.92(11) . . ?
N6 Ni3 O21 102.26(11) . . ?
O20 Ni3 O21 82.68(11) . . ?
O9 Ni3 N5 92.40(11) . . ?
N6 Ni3 N5 79.34(12) . . ?
O20 Ni3 N5 93.86(12) . . ?
O21 Ni3 N5 176.09(11) . . ?
O9 Ni3 N7 79.56(11) . . ?
N6 Ni3 N7 101.54(11) . . ?
O20 Ni3 N7 170.03(12) . . ?
O21 Ni3 N7 91.44(11) . . ?
N5 Ni3 N7 91.73(12) . . ?
O23 Ni4 O22 88.04(11) . . ?
O23 Ni4 O13 91.86(12) . . ?
O22 Ni4 O13 84.51(11) . . ?
O23 Ni4 N8 174.39(11) . . ?
O22 Ni4 N8 87.80(12) . . ?
O13 Ni4 N8 91.49(12) . . ?
O23 Ni4 N9 95.41(11) . . ?
O22 Ni4 N9 87.60(12) . . ?
O13 Ni4 N9 169.09(11) . . ?
N8 Ni4 N9 80.65(12) . . ?
O23 Ni4 N10 89.52(11) . . ?
O22 Ni4 N10 163.11(11) . . ?
O13 Ni4 N10 78.87(10) . . ?
N8 Ni4 N10 95.54(12) . . ?
N9 Ni4 N10 109.27(11) . . ?
C1 O1 Ni1 116.2(2) . . ?
C11 O5 Ni2 115.7(2) . . ?
C21 O9 Ni3 113.8(2) . . ?
C31 O13 Ni4 115.8(2) . . ?
C34 O15 Ni2 131.3(2) . 4_656 ?
Ni1 O17 H17A 109.5 . . ?
Ni1 O17 H17B 118(3) . . ?
H17A O17 H17B 101.8 . . ?
Ni1 O18 H18B 118(3) . . ?
Ni1 O18 H18A 124(3) . . ?
H18B O18 H18A 108(5) . . ?
Ni2 O19 H19A 109.5 . . ?
Ni2 O19 H19C 121(3) . . ?
H19A O19 H19C 104.2 . . ?
Ni3 O20 H20A 109.5 . . ?
Ni3 O20 H20B 127(3) . . ?
H20A O20 H20B 93.4 . . ?
Ni3 O21 H21A 109.5 . . ?
Ni3 O21 H21C 121(3) . . ?
H21A O21 H21C 99.1 . . ?
Ni4 O22 H22A 109.5 . . ?
Ni4 O22 H22B 125(3) . . ?
H22A O22 H22B 112.4 . . ?
Ni4 O23 H23A 109.5 . . ?
Ni4 O23 H23B 109(3) . . ?
H23A O23 H23B 118.1 . . ?
H24A O24 H24B 97(6) . . ?
C5 N1 C2 104.2(3) . . ?
C5 N1 Ni1 146.3(2) . . ?
C2 N1 Ni1 107.4(2) . . ?
C5 N2 C3 104.7(3) . . ?
C5 N2 Ni2 110.7(2) . . ?
C3 N2 Ni2 144.4(3) . . ?
C10 N3 C6 117.9(3) . . ?
C10 N3 Ni2 126.7(3) . . ?
C6 N3 Ni2 114.8(2) . . ?
C15 N4 C12 103.2(3) . . ?
C15 N4 Ni2 147.7(2) . . ?
C12 N4 Ni2 108.4(2) . . ?
C16 N5 C20 118.1(3) . . ?
C16 N5 Ni3 114.4(2) . . ?
C20 N5 Ni3 127.5(3) . . ?
C15 N6 C13 104.2(3) . . ?
C15 N6 Ni3 112.1(2) . . ?
C13 N6 Ni3 143.8(3) . . ?
C25 N7 C22 104.3(3) . . ?
C25 N7 Ni3 144.7(2) . . ?
C22 N7 Ni3 107.8(2) . . ?
C30 N8 C26 117.0(3) . . ?
C30 N8 Ni4 127.9(3) . . ?
C26 N8 Ni4 113.6(2) . . ?
C25 N9 C23 104.8(3) . . ?
C25 N9 Ni4 109.4(2) . . ?
C23 N9 Ni4 145.8(2) . . ?
C35 N10 C32 103.5(3) . . ?
C35 N10 Ni4 148.2(2) . . ?
C32 N10 Ni4 108.1(2) . . ?
C35 N11 C33 105.4(3) . . ?
C35 N11 Ni1 110.9(2) . . ?
C33 N11 Ni1 143.1(2) . . ?
C40 N12 C36 118.1(4) . . ?
C40 N12 Ni1 127.5(3) . . ?
C36 N12 Ni1 114.0(2) . . ?
O1 C1 O2 123.2(4) . . ?
O1 C1 C2 116.7(4) . . ?
O2 C1 C2 120.1(4) . . ?
N1 C2 C3 109.2(3) . . ?
N1 C2 C1 118.3(3) . . ?
C3 C2 C1 132.5(4) . . ?
N2 C3 C2 107.6(3) . . ?
N2 C3 C4 124.3(3) . . ?
C2 C3 C4 128.0(4) . . ?
O4 C4 O3 120.9(4) . . ?
O4 C4 C3 122.4(4) . . ?
O3 C4 C3 116.6(4) . . ?
N1 C5 N2 114.2(3) . . ?
N1 C5 C6 125.6(3) . . ?
N2 C5 C6 119.9(3) . . ?
N3 C6 C7 122.5(3) . . ?
N3 C6 C5 114.7(3) . . ?
C7 C6 C5 122.7(3) . . ?
C6 C7 C8 119.0(4) . . ?
C6 C7 H7A 120.5 . . ?
C8 C7 H7A 120.5 . . ?
C9 C8 C7 118.6(4) . . ?
C9 C8 H8A 120.7 . . ?
C7 C8 H8A 120.7 . . ?
C10 C9 C8 119.2(4) . . ?
C10 C9 H9A 120.4 . . ?
C8 C9 H9A 120.4 . . ?
N3 C10 C9 122.9(4) . . ?
N3 C10 H10A 118.6 . . ?
C9 C10 H10A 118.6 . . ?
O6 C11 O5 122.6(3) . . ?
O6 C11 C12 120.3(3) . . ?
O5 C11 C12 117.1(3) . . ?
N4 C12 C13 109.5(3) . . ?
N4 C12 C11 117.7(3) . . ?
C13 C12 C11 132.6(3) . . ?
N6 C13 C12 108.2(3) . . ?
N6 C13 C14 122.4(3) . . ?
C12 C13 C14 129.3(3) . . ?
O8 C14 O7 120.3(4) . . ?
O8 C14 C13 121.9(3) . . ?
O7 C14 C13 117.8(4) . . ?
N6 C15 N4 114.9(3) . . ?
N6 C15 C16 119.1(3) . . ?
N4 C15 C16 125.4(3) . . ?
N5 C16 C17 122.3(3) . . ?
N5 C16 C15 114.0(3) . . ?
C17 C16 C15 123.4(3) . . ?
C16 C17 C18 119.4(4) . . ?
C16 C17 H17C 120.3 . . ?
C18 C17 H17C 120.3 . . ?
C19 C18 C17 118.2(4) . . ?
C19 C18 H18C 120.9 . . ?
C17 C18 H18C 120.9 . . ?
C20 C19 C18 120.1(4) . . ?
C20 C19 H19B 119.9 . . ?
C18 C19 H19B 119.9 . . ?
N5 C20 C19 121.8(4) . . ?
N5 C20 H20C 119.1 . . ?
C19 C20 H20C 119.1 . . ?
O10 C21 O9 122.9(4) . . ?
O10 C21 C22 120.2(4) . . ?
O9 C21 C22 116.9(3) . . ?
N7 C22 C23 109.1(3) . . ?
N7 C22 C21 117.2(3) . . ?
C23 C22 C21 133.6(3) . . ?
N9 C23 C22 107.6(3) . . ?
N9 C23 C24 124.6(3) . . ?
C22 C23 C24 127.8(3) . . ?
O12 C24 O11 119.7(4) . . ?
O12 C24 C23 122.1(4) . . ?
O11 C24 C23 118.2(3) . . ?
N7 C25 N9 114.1(3) . . ?
N7 C25 C26 124.7(3) . . ?
N9 C25 C26 120.7(3) . . ?
N8 C26 C27 122.0(3) . . ?
N8 C26 C25 114.6(3) . . ?
C27 C26 C25 123.1(3) . . ?
C26 C27 C28 119.7(4) . . ?
C26 C27 H27A 120.1 . . ?
C28 C27 H27A 120.1 . . ?
C29 C28 C27 118.8(4) . . ?
C29 C28 H28A 120.6 . . ?
C27 C28 H28A 120.6 . . ?
C30 C29 C28 118.3(4) . . ?
C30 C29 H29A 120.9 . . ?
C28 C29 H29A 120.9 . . ?
N8 C30 C29 124.1(4) . . ?
N8 C30 H30A 117.9 . . ?
C29 C30 H30A 117.9 . . ?
O13 C31 O14 120.9(3) . . ?
O13 C31 C32 119.3(3) . . ?
O14 C31 C32 119.8(3) . . ?
N10 C32 C33 109.7(3) . . ?
N10 C32 C31 117.1(3) . . ?
C33 C32 C31 133.2(3) . . ?
N11 C33 C32 107.6(3) . . ?
N11 C33 C34 123.3(3) . . ?
C32 C33 C34 129.1(3) . . ?
O16 C34 O15 124.2(3) . . ?
O16 C34 C33 119.5(3) . . ?
O15 C34 C33 116.2(3) . . ?
N10 C35 N11 113.7(3) . . ?
N10 C35 C36 126.7(3) . . ?
N11 C35 C36 119.2(3) . . ?
N12 C36 C37 121.8(4) . . ?
N12 C36 C35 114.2(3) . . ?
C37 C36 C35 124.0(4) . . ?
C38 C37 C36 119.2(4) . . ?
C38 C37 H37A 120.4 . . ?
C36 C37 H37A 120.4 . . ?
C37 C38 C39 119.7(4) . . ?
C37 C38 H38A 120.2 . . ?
C39 C38 H38A 120.2 . . ?
C38 C39 C40 118.2(4) . . ?
C38 C39 H39A 120.9 . . ?
C40 C39 H39A 120.9 . . ?
N12 C40 C39 123.0(4) . . ?
N12 C40 H40A 118.5 . . ?
C39 C40 H40A 118.5 . . ?

loop_
_geom_bond_atom_site_label_1
_geom_bond_atom_site_label_2
_geom_bond_distance
_geom_bond_site_symmetry_2
_geom_bond_publ_flag
Ni1 O1 2.062(3) . ?
Ni1 O18 2.066(3) . ?
Ni1 N11 2.093(3) . ?
Ni1 N12 2.099(3) . ?
Ni1 O17 2.103(3) . ?
Ni1 N1 2.152(3) . ?
Ni2 O19 2.023(3) . ?
Ni2 O5 2.061(3) . ?
Ni2 N3 2.096(3) . ?
Ni2 N2 2.132(3) . ?
Ni2 N4 2.147(3) . ?
Ni2 O15 2.163(3) 4_646 ?
Ni3 O9 2.064(3) . ?
Ni3 N6 2.074(3) . ?
Ni3 O20 2.083(3) . ?
Ni3 O21 2.084(3) . ?
Ni3 N5 2.106(3) . ?
Ni3 N7 2.117(3) . ?
Ni4 O23 2.047(3) . ?
Ni4 O22 2.057(3) . ?
Ni4 O13 2.065(3) . ?
Ni4 N8 2.090(3) . ?
Ni4 N9 2.131(3) . ?
Ni4 N10 2.186(3) . ?
O1 C1 1.248(5) . ?
O2 C1 1.257(5) . ?
O3 C4 1.316(5) . ?
O4 C4 1.231(5) . ?
O5 C11 1.269(5) . ?
O6 C11 1.260(5) . ?
O7 C14 1.292(5) . ?
O8 C14 1.231(5) . ?
O9 C21 1.273(5) . ?
O10 C21 1.264(5) . ?
O11 C24 1.293(5) . ?
O12 C24 1.240(5) . ?
O13 C31 1.235(4) . ?
O14 C31 1.292(5) . ?
O15 C34 1.286(5) . ?
O15 Ni2 2.163(3) 4_656 ?
O16 C34 1.231(4) . ?
O17 H17A 0.8400 . ?
O17 H17B 0.866(10) . ?
O18 H18B 0.856(10) . ?
O18 H18A 0.854(10) . ?
O19 H19A 0.8400 . ?
O19 H19C 0.87(5) . ?
O20 H20A 0.8400 . ?
O20 H20B 0.852(10) . ?
O21 H21A 0.8400 . ?
O21 H21C 0.861(10) . ?
O22 H22A 0.8400 . ?
O22 H22B 0.852(10) . ?
O23 H23A 0.8400 . ?
O23 H23B 0.81(5) . ?
O24 H24A 0.865(10) . ?
O24 H24B 0.870(10) . ?
N1 C5 1.341(5) . ?
N1 C2 1.365(5) . ?
N2 C5 1.351(5) . ?
N2 C3 1.371(5) . ?
N3 C10 1.344(5) . ?
N3 C6 1.345(4) . ?
N4 C15 1.348(5) . ?
N4 C12 1.375(5) . ?
N5 C16 1.336(5) . ?
N5 C20 1.359(5) . ?
N6 C15 1.346(5) . ?
N6 C13 1.373(4) . ?
N7 C25 1.344(4) . ?
N7 C22 1.365(4) . ?
N8 C30 1.341(5) . ?
N8 C26 1.354(5) . ?
N9 C25 1.346(5) . ?
N9 C23 1.373(5) . ?
N10 C35 1.349(5) . ?
N10 C32 1.371(4) . ?
N11 C35 1.351(4) . ?
N11 C33 1.360(4) . ?
N12 C40 1.343(5) . ?
N12 C36 1.344(5) . ?
C1 C2 1.477(5) . ?
C2 C3 1.395(5) . ?
C3 C4 1.487(5) . ?
C5 C6 1.470(5) . ?
C6 C7 1.381(5) . ?
C7 C8 1.390(6) . ?
C7 H7A 0.9500 . ?
C8 C9 1.379(6) . ?
C8 H8A 0.9500 . ?
C9 C10 1.376(6) . ?
C9 H9A 0.9500 . ?
C10 H10A 0.9500 . ?
C11 C12 1.462(5) . ?
C12 C13 1.385(5) . ?
C13 C14 1.479(5) . ?
C15 C16 1.468(5) . ?
C16 C17 1.381(5) . ?
C17 C18 1.383(5) . ?
C17 H17C 0.9500 . ?
C18 C19 1.375(6) . ?
C18 H18C 0.9500 . ?
C19 C20 1.368(6) . ?
C19 H19B 0.9500 . ?
C20 H20C 0.9500 . ?
C21 C22 1.473(5) . ?
C22 C23 1.395(5) . ?
C23 C24 1.480(5) . ?
C25 C26 1.468(5) . ?
C26 C27 1.378(5) . ?
C27 C28 1.381(6) . ?
C27 H27A 0.9500 . ?
C28 C29 1.375(6) . ?
C28 H28A 0.9500 . ?
C29 C30 1.374(6) . ?
C29 H29A 0.9500 . ?
C30 H30A 0.9500 . ?
C31 C32 1.469(5) . ?
C32 C33 1.388(5) . ?
C33 C34 1.491(5) . ?
C35 C36 1.453(5) . ?
C36 C37 1.382(5) . ?
C37 C38 1.374(6) . ?
C37 H37A 0.9500 . ?
C38 C39 1.374(6) . ?
C38 H38A 0.9500 . ?
C39 C40 1.376(6) . ?
C39 H39A 0.9500 . ?
C40 H40A 0.9500 . ?

loop_
_geom_hbond_atom_site_label_D
_geom_hbond_atom_site_label_H
_geom_hbond_atom_site_label_A
_geom_hbond_distance_DH
_geom_hbond_distance_HA
_geom_hbond_distance_DA
_geom_hbond_angle_DHA
_geom_hbond_site_symmetry_A
O17 H17A O3 0.84 2.11 2.888(5) 153.5 4_556
O23 H23A O1 0.84 1.91 2.660(4) 147.4 4_556
O18 H18B O21 0.856(10) 2.19(2) 2.986(4) 155(5) 2_564
O19 H19C O9 0.87(5) 2.17(5) 2.860(4) 137(4) 3_557
O20 H20A O16 0.84 1.87 2.702(4) 173.9 2_565
O20 H20B O5 0.852(10) 2.00(2) 2.807(4) 158(5) 3_457
O21 H21C O12 0.861(10) 2.08(2) 2.874(4) 154(5) 3_567
O22 H22A O8 0.84 1.91 2.716(4) 159.2 3_467
O19 H19A O4 0.84 1.77 2.608(5) 171.9 .
O21 H21A O8 0.84 1.79 2.595(4) 160.4 .
O23 H23B O12 0.81(5) 1.77(5) 2.579(4) 172(5) .
O18 H18A O24 0.854(10) 1.96(2) 2.783(7) 161(5) .

loop_
_geom_torsion_atom_site_label_1
_geom_torsion_atom_site_label_2
_geom_torsion_atom_site_label_3
_geom_torsion_atom_site_label_4
_geom_torsion
_geom_torsion_site_symmetry_1
_geom_torsion_site_symmetry_2
_geom_torsion_site_symmetry_3
_geom_torsion_site_symmetry_4
_geom_torsion_publ_flag
O18 Ni1 O1 C1 95.9(3) . . . . ?
N11 Ni1 O1 C1 -94.8(6) . . . . ?
N12 Ni1 O1 C1 -82.0(3) . . . . ?
O17 Ni1 O1 C1 -178.8(3) . . . . ?
N1 Ni1 O1 C1 6.9(3) . . . . ?
O19 Ni2 O5 C11 -101.1(3) . . . . ?
N3 Ni2 O5 C11 78.0(3) . . . . ?
N2 Ni2 O5 C11 124.8(6) . . . . ?
N4 Ni2 O5 C11 -11.5(3) . . . . ?
O15 Ni2 O5 C11 163.6(3) 4_646 . . . ?
N6 Ni3 O9 C21 -81.2(8) . . . . ?
O20 Ni3 O9 C21 -168.1(3) . . . . ?
O21 Ni3 O9 C21 109.3(3) . . . . ?
N5 Ni3 O9 C21 -74.2(3) . . . . ?
N7 Ni3 O9 C21 17.1(3) . . . . ?
O23 Ni4 O13 C31 -97.8(3) . . . . ?
O22 Ni4 O13 C31 174.3(3) . . . . ?
N8 Ni4 O13 C31 86.7(3) . . . . ?
N9 Ni4 O13 C31 130.4(6) . . . . ?
N10 Ni4 O13 C31 -8.7(3) . . . . ?
O1 Ni1 N1 C5 -170.8(5) . . . . ?
O18 Ni1 N1 C5 102.3(5) . . . . ?
N11 Ni1 N1 C5 -2.5(5) . . . . ?
N12 Ni1 N1 C5 -80.9(5) . . . . ?
O17 Ni1 N1 C5 166.1(5) . . . . ?
O1 Ni1 N1 C2 -11.4(2) . . . . ?
O18 Ni1 N1 C2 -98.3(2) . . . . ?
N11 Ni1 N1 C2 156.9(2) . . . . ?
N12 Ni1 N1 C2 78.5(2) . . . . ?
O17 Ni1 N1 C2 -34.6(6) . . . . ?
O19 Ni2 N2 C5 177.4(2) . . . . ?
O5 Ni2 N2 C5 -48.9(7) . . . . ?
N3 Ni2 N2 C5 -1.1(2) . . . . ?
N4 Ni2 N2 C5 85.5(2) . . . . ?
O15 Ni2 N2 C5 -87.6(2) 4_646 . . . ?
O19 Ni2 N2 C3 -9.1(4) . . . . ?
O5 Ni2 N2 C3 124.6(6) . . . . ?
N3 Ni2 N2 C3 172.4(4) . . . . ?
N4 Ni2 N2 C3 -101.0(4) . . . . ?
O15 Ni2 N2 C3 85.9(4) 4_646 . . . ?
O19 Ni2 N3 C10 165.4(16) . . . . ?
O5 Ni2 N3 C10 -0.9(3) . . . . ?
N2 Ni2 N3 C10 -173.1(3) . . . . ?
N4 Ni2 N3 C10 78.2(3) . . . . ?
O15 Ni2 N3 C10 -85.8(3) 4_646 . . . ?
O19 Ni2 N3 C6 -23.4(18) . . . . ?
O5 Ni2 N3 C6 170.2(2) . . . . ?
N2 Ni2 N3 C6 -2.0(2) . . . . ?
N4 Ni2 N3 C6 -110.7(2) . . . . ?
O15 Ni2 N3 C6 85.3(2) 4_646 . . . ?
O19 Ni2 N4 C15 -89.4(5) . . . . ?
O5 Ni2 N4 C15 179.7(5) . . . . ?
N3 Ni2 N4 C15 86.5(5) . . . . ?
N2 Ni2 N4 C15 7.4(5) . . . . ?
O15 Ni2 N4 C15 162.4(4) 4_646 . . . ?
O19 Ni2 N4 C12 103.1(3) . . . . ?
O5 Ni2 N4 C12 12.2(2) . . . . ?
N3 Ni2 N4 C12 -81.0(2) . . . . ?
N2 Ni2 N4 C12 -160.1(2) . . . . ?
O15 Ni2 N4 C12 -5.1(5) 4_646 . . . ?
O9 Ni3 N5 C16 173.7(3) . . . . ?
N6 Ni3 N5 C16 -7.3(3) . . . . ?
O20 Ni3 N5 C16 -94.1(3) . . . . ?
O21 Ni3 N5 C16 -121.8(16) . . . . ?
N7 Ni3 N5 C16 94.1(3) . . . . ?
O9 Ni3 N5 C20 -7.0(3) . . . . ?
N6 Ni3 N5 C20 172.0(3) . . . . ?
O20 Ni3 N5 C20 85.1(3) . . . . ?
O21 Ni3 N5 C20 57.5(18) . . . . ?
N7 Ni3 N5 C20 -86.6(3) . . . . ?
O9 Ni3 N6 C15 16.1(9) . . . . ?
O20 Ni3 N6 C15 103.3(3) . . . . ?
O21 Ni3 N6 C15 -174.7(2) . . . . ?
N5 Ni3 N6 C15 9.0(2) . . . . ?
N7 Ni3 N6 C15 -80.6(3) . . . . ?
O9 Ni3 N6 C13 -163.6(6) . . . . ?
O20 Ni3 N6 C13 -76.4(4) . . . . ?
O21 Ni3 N6 C13 5.6(5) . . . . ?
N5 Ni3 N6 C13 -170.7(5) . . . . ?
N7 Ni3 N6 C13 99.7(4) . . . . ?
O9 Ni3 N7 C25 -173.3(4) . . . . ?
N6 Ni3 N7 C25 -1.8(4) . . . . ?
O20 Ni3 N7 C25 154.7(6) . . . . ?
O21 Ni3 N7 C25 101.1(4) . . . . ?
N5 Ni3 N7 C25 -81.2(4) . . . . ?
O9 Ni3 N7 C22 -18.7(2) . . . . ?
N6 Ni3 N7 C22 152.9(2) . . . . ?
O20 Ni3 N7 C22 -50.7(8) . . . . ?
O21 Ni3 N7 C22 -104.3(2) . . . . ?
N5 Ni3 N7 C22 73.4(2) . . . . ?
O23 Ni4 N8 C30 -123.2(12) . . . . ?
O22 Ni4 N8 C30 -80.9(3) . . . . ?
O13 Ni4 N8 C30 3.5(3) . . . . ?
N9 Ni4 N8 C30 -168.9(3) . . . . ?
N10 Ni4 N8 C30 82.5(3) . . . . ?
O23 Ni4 N8 C26 42.3(13) . . . . ?
O22 Ni4 N8 C26 84.5(3) . . . . ?
O13 Ni4 N8 C26 169.0(3) . . . . ?
N9 Ni4 N8 C26 -3.4(3) . . . . ?
N10 Ni4 N8 C26 -112.1(3) . . . . ?
O23 Ni4 N9 C25 -179.0(2) . . . . ?
O22 Ni4 N9 C25 -91.1(2) . . . . ?
O13 Ni4 N9 C25 -47.4(7) . . . . ?
N8 Ni4 N9 C25 -3.0(2) . . . . ?
N10 Ni4 N9 C25 89.7(2) . . . . ?
O23 Ni4 N9 C23 -0.4(5) . . . . ?
O22 Ni4 N9 C23 87.4(4) . . . . ?
O13 Ni4 N9 C23 131.1(6) . . . . ?
N8 Ni4 N9 C23 175.6(5) . . . . ?
N10 Ni4 N9 C23 -91.8(5) . . . . ?
O23 Ni4 N10 C35 -86.5(5) . . . . ?
O22 Ni4 N10 C35 -168.2(4) . . . . ?
O13 Ni4 N10 C35 -178.5(5) . . . . ?
N8 Ni4 N10 C35 91.0(5) . . . . ?
N9 Ni4 N10 C35 9.0(5) . . . . ?
O23 Ni4 N10 C32 99.2(2) . . . . ?
O22 Ni4 N10 C32 17.5(5) . . . . ?
O13 Ni4 N10 C32 7.2(2) . . . . ?
N8 Ni4 N10 C32 -83.2(2) . . . . ?
N9 Ni4 N10 C32 -165.3(2) . . . . ?
O1 Ni1 N11 C35 27.1(7) . . . . ?
O18 Ni1 N11 C35 -163.9(2) . . . . ?
N12 Ni1 N11 C35 14.1(2) . . . . ?
O17 Ni1 N11 C35 110.6(2) . . . . ?
N1 Ni1 N11 C35 -72.3(3) . . . . ?
O1 Ni1 N11 C33 -163.4(5) . . . . ?
O18 Ni1 N11 C33 5.6(4) . . . . ?
N12 Ni1 N11 C33 -176.4(4) . . . . ?
O17 Ni1 N11 C33 -79.9(4) . . . . ?
N1 Ni1 N11 C33 97.3(4) . . . . ?
O1 Ni1 N12 C40 -3.8(3) . . . . ?
O18 Ni1 N12 C40 -33.8(18) . . . . ?
N11 Ni1 N12 C40 173.6(4) . . . . ?
O17 Ni1 N12 C40 83.3(4) . . . . ?
N1 Ni1 N12 C40 -83.3(3) . . . . ?
O1 Ni1 N12 C36 169.3(3) . . . . ?
O18 Ni1 N12 C36 139.3(16) . . . . ?
N11 Ni1 N12 C36 -13.3(3) . . . . ?
O17 Ni1 N12 C36 -103.7(3) . . . . ?
N1 Ni1 N12 C36 89.8(3) . . . . ?
Ni1 O1 C1 O2 -179.8(3) . . . . ?
Ni1 O1 C1 C2 -0.8(5) . . . . ?
C5 N1 C2 C3 1.9(4) . . . . ?
Ni1 N1 C2 C3 -166.5(2) . . . . ?
C5 N1 C2 C1 -176.6(3) . . . . ?
Ni1 N1 C2 C1 15.0(4) . . . . ?
O1 C1 C2 N1 -10.6(6) . . . . ?
O2 C1 C2 N1 168.5(4) . . . . ?
O1 C1 C2 C3 171.3(4) . . . . ?
O2 C1 C2 C3 -9.6(7) . . . . ?
C5 N2 C3 C2 -0.5(4) . . . . ?
Ni2 N2 C3 C2 -174.2(3) . . . . ?
C5 N2 C3 C4 -178.1(4) . . . . ?
Ni2 N2 C3 C4 8.1(7) . . . . ?
N1 C2 C3 N2 -0.9(4) . . . . ?
C1 C2 C3 N2 177.4(4) . . . . ?
N1 C2 C3 C4 176.6(4) . . . . ?
C1 C2 C3 C4 -5.1(7) . . . . ?
N2 C3 C4 O4 10.8(7) . . . . ?
C2 C3 C4 O4 -166.4(4) . . . . ?
N2 C3 C4 O3 -170.2(4) . . . . ?
C2 C3 C4 O3 12.7(7) . . . . ?
C2 N1 C5 N2 -2.3(4) . . . . ?
Ni1 N1 C5 N2 157.3(3) . . . . ?
C2 N1 C5 C6 171.1(3) . . . . ?
Ni1 N1 C5 C6 -29.2(7) . . . . ?
C3 N2 C5 N1 1.8(4) . . . . ?
Ni2 N2 C5 N1 177.9(2) . . . . ?
C3 N2 C5 C6 -172.1(3) . . . . ?
Ni2 N2 C5 C6 4.1(4) . . . . ?
C10 N3 C6 C7 1.3(5) . . . . ?
Ni2 N3 C6 C7 -170.6(3) . . . . ?
C10 N3 C6 C5 176.5(3) . . . . ?
Ni2 N3 C6 C5 4.6(4) . . . . ?
N1 C5 C6 N3 -179.1(3) . . . . ?
N2 C5 C6 N3 -6.0(5) . . . . ?
N1 C5 C6 C7 -3.9(6) . . . . ?
N2 C5 C6 C7 169.2(4) . . . . ?
N3 C6 C7 C8 -0.7(6) . . . . ?
C5 C6 C7 C8 -175.6(4) . . . . ?
C6 C7 C8 C9 -0.4(7) . . . . ?
C7 C8 C9 C10 0.9(7) . . . . ?
C6 N3 C10 C9 -0.8(6) . . . . ?
Ni2 N3 C10 C9 170.1(3) . . . . ?
C8 C9 C10 N3 -0.3(7) . . . . ?
Ni2 O5 C11 O6 -173.4(3) . . . . ?
Ni2 O5 C11 C12 8.3(4) . . . . ?
C15 N4 C12 C13 -1.3(4) . . . . ?
Ni2 N4 C12 C13 171.9(2) . . . . ?
C15 N4 C12 C11 174.6(3) . . . . ?
Ni2 N4 C12 C11 -12.2(4) . . . . ?
O6 C11 C12 N4 -174.9(4) . . . . ?
O5 C11 C12 N4 3.4(5) . . . . ?
O6 C11 C12 C13 -0.2(7) . . . . ?
O5 C11 C12 C13 178.1(4) . . . . ?
C15 N6 C13 C12 0.9(4) . . . . ?
Ni3 N6 C13 C12 -179.4(3) . . . . ?
C15 N6 C13 C14 -176.4(4) . . . . ?
Ni3 N6 C13 C14 3.3(7) . . . . ?
N4 C12 C13 N6 0.3(4) . . . . ?
C11 C12 C13 N6 -174.8(4) . . . . ?
N4 C12 C13 C14 177.3(4) . . . . ?
C11 C12 C13 C14 2.2(7) . . . . ?
N6 C13 C14 O8 -4.7(6) . . . . ?
C12 C13 C14 O8 178.7(4) . . . . ?
N6 C13 C14 O7 176.0(4) . . . . ?
C12 C13 C14 O7 -0.6(7) . . . . ?
C13 N6 C15 N4 -1.8(4) . . . . ?
Ni3 N6 C15 N4 178.3(2) . . . . ?
C13 N6 C15 C16 169.9(3) . . . . ?
Ni3 N6 C15 C16 -9.9(4) . . . . ?
C12 N4 C15 N6 2.0(4) . . . . ?
Ni2 N4 C15 N6 -165.9(3) . . . . ?
C12 N4 C15 C16 -169.2(4) . . . . ?
Ni2 N4 C15 C16 23.0(7) . . . . ?
C20 N5 C16 C17 -0.2(6) . . . . ?
Ni3 N5 C16 C17 179.1(3) . . . . ?
C20 N5 C16 C15 -175.1(3) . . . . ?
Ni3 N5 C16 C15 4.3(4) . . . . ?
N6 C15 C16 N5 3.9(5) . . . . ?
N4 C15 C16 N5 174.7(3) . . . . ?
N6 C15 C16 C17 -170.9(4) . . . . ?
N4 C15 C16 C17 -0.1(6) . . . . ?
N5 C16 C17 C18 0.0(6) . . . . ?
C15 C16 C17 C18 174.3(4) . . . . ?
C16 C17 C18 C19 0.5(7) . . . . ?
C17 C18 C19 C20 -0.8(7) . . . . ?
C16 N5 C20 C19 -0.1(6) . . . . ?
Ni3 N5 C20 C19 -179.3(3) . . . . ?
C18 C19 C20 N5 0.6(7) . . . . ?
Ni3 O9 C21 O10 169.1(3) . . . . ?
Ni3 O9 C21 C22 -11.9(4) . . . . ?
C25 N7 C22 C23 1.2(4) . . . . ?
Ni3 N7 C22 C23 -164.0(2) . . . . ?
C25 N7 C22 C21 -175.9(3) . . . . ?
Ni3 N7 C22 C21 18.9(4) . . . . ?
O10 C21 C22 N7 173.5(4) . . . . ?
O9 C21 C22 N7 -5.6(5) . . . . ?
O10 C21 C22 C23 -2.8(7) . . . . ?
O9 C21 C22 C23 178.1(4) . . . . ?
C25 N9 C23 C22 -0.9(4) . . . . ?
Ni4 N9 C23 C22 -179.5(3) . . . . ?
C25 N9 C23 C24 177.7(4) . . . . ?
Ni4 N9 C23 C24 -0.9(7) . . . . ?
N7 C22 C23 N9 -0.2(4) . . . . ?
C21 C22 C23 N9 176.3(4) . . . . ?
N7 C22 C23 C24 -178.7(4) . . . . ?
C21 C22 C23 C24 -2.2(7) . . . . ?
N9 C23 C24 O12 -1.3(6) . . . . ?
C22 C23 C24 O12 177.0(4) . . . . ?
N9 C23 C24 O11 -179.7(4) . . . . ?
C22 C23 C24 O11 -1.4(6) . . . . ?
C22 N7 C25 N9 -1.9(4) . . . . ?
Ni3 N7 C25 N9 153.2(3) . . . . ?
C22 N7 C25 C26 169.6(3) . . . . ?
Ni3 N7 C25 C26 -35.3(6) . . . . ?
C23 N9 C25 N7 1.8(4) . . . . ?
Ni4 N9 C25 N7 -179.0(2) . . . . ?
C23 N9 C25 C26 -170.1(3) . . . . ?
Ni4 N9 C25 C26 9.0(4) . . . . ?
C30 N8 C26 C27 2.1(6) . . . . ?
Ni4 N8 C26 C27 -165.0(3) . . . . ?
C30 N8 C26 C25 176.0(3) . . . . ?
Ni4 N8 C26 C25 8.8(4) . . . . ?
N7 C25 C26 N8 176.4(3) . . . . ?
N9 C25 C26 N8 -12.5(5) . . . . ?
N7 C25 C26 C27 -9.8(6) . . . . ?
N9 C25 C26 C27 161.3(4) . . . . ?
N8 C26 C27 C28 -1.0(6) . . . . ?
C25 C26 C27 C28 -174.4(4) . . . . ?
C26 C27 C28 C29 -0.8(6) . . . . ?
C27 C28 C29 C30 1.4(7) . . . . ?
C26 N8 C30 C29 -1.5(6) . . . . ?
Ni4 N8 C30 C29 163.5(4) . . . . ?
C28 C29 C30 N8 -0.2(7) . . . . ?
Ni4 O13 C31 O14 -171.4(3) . . . . ?
Ni4 O13 C31 C32 8.4(5) . . . . ?
C35 N10 C32 C33 -1.5(4) . . . . ?
Ni4 N10 C32 C33 175.4(2) . . . . ?
C35 N10 C32 C31 177.5(3) . . . . ?
Ni4 N10 C32 C31 -5.6(4) . . . . ?
O13 C31 C32 N10 -1.4(5) . . . . ?
O14 C31 C32 N10 178.4(4) . . . . ?
O13 C31 C32 C33 177.3(4) . . . . ?
O14 C31 C32 C33 -2.9(7) . . . . ?
C35 N11 C33 C32 0.5(4) . . . . ?
Ni1 N11 C33 C32 -169.3(3) . . . . ?
C35 N11 C33 C34 179.2(3) . . . . ?
Ni1 N11 C33 C34 9.4(6) . . . . ?
N10 C32 C33 N11 0.6(4) . . . . ?
C31 C32 C33 N11 -178.2(4) . . . . ?
N10 C32 C33 C34 -178.0(3) . . . . ?
C31 C32 C33 C34 3.2(7) . . . . ?
Ni2 O15 C34 O16 1.3(6) 4_656 . . . ?
Ni2 O15 C34 C33 179.9(2) 4_656 . . . ?
N11 C33 C34 O16 5.3(6) . . . . ?
C32 C33 C34 O16 -176.3(4) . . . . ?
N11 C33 C34 O15 -173.3(3) . . . . ?
C32 C33 C34 O15 5.1(6) . . . . ?
C32 N10 C35 N11 2.0(4) . . . . ?
Ni4 N10 C35 N11 -172.4(3) . . . . ?
C32 N10 C35 C36 -171.9(3) . . . . ?
Ni4 N10 C35 C36 13.7(7) . . . . ?
C33 N11 C35 N10 -1.6(4) . . . . ?
Ni1 N11 C35 N10 171.9(2) . . . . ?
C33 N11 C35 C36 172.8(3) . . . . ?
Ni1 N11 C35 C36 -13.7(4) . . . . ?
C40 N12 C36 C37 2.2(6) . . . . ?
Ni1 N12 C36 C37 -171.6(3) . . . . ?
C40 N12 C36 C35 -176.2(3) . . . . ?
Ni1 N12 C36 C35 10.0(4) . . . . ?
N10 C35 C36 N12 176.2(3) . . . . ?
N11 C35 C36 N12 2.7(5) . . . . ?
N10 C35 C36 C37 -2.1(6) . . . . ?
N11 C35 C36 C37 -175.6(4) . . . . ?
N12 C36 C37 C38 -1.2(6) . . . . ?
C35 C36 C37 C38 176.9(4) . . . . ?
C36 C37 C38 C39 -0.1(7) . . . . ?
C37 C38 C39 C40 0.4(7) . . . . ?
C36 N12 C40 C39 -1.8(6) . . . . ?
Ni1 N12 C40 C39 171.0(3) . . . . ?
C38 C39 C40 N12 0.6(7) . . . . ?
